data_2235031
loop_
_publ_author_name
'Fun, Hoong-Kun'
'Quah, Ching Kheng'
'Abdel-Aziz, Hatem A.'
'Attia, Mohamed I.'

_publ_section_title
;
 6-(4-Bromophenyl)-3-methyl-7<i>H</i>-1,2,4-triazolo[3,4-<i>b</i>][1,3,4]thiadiazine
;
_journal_coeditor_code HB6774
_journal_issue 6
_journal_name_full 'Acta Crystallographica Section E'
_journal_page_first o1681
_journal_paper_doi 10.1107/S1600536812019885
_journal_volume 68
_journal_year 2012
_chemical_formula_iupac 'C11 H9 Br N4 S'
_chemical_formula_moiety 'C11 H9 Br N4 S'
_chemical_formula_sum 'C11 H9 Br N4 S'
_chemical_formula_weight 309.19
_chemical_name_systematic
;
6-(4-Bromophenyl)-3-methyl-7<i>H</i>-1,2,4-
triazolo[3,4-<i>b</i>][1,3,4]thiadiazine
;
_space_group_IT_number 7
_symmetry_cell_setting monoclinic
_symmetry_space_group_name_Hall 'P -2yc'
_symmetry_space_group_name_H-M 'P 1 c 1'
_atom_sites_solution_hydrogens geom
_atom_sites_solution_primary direct
_atom_sites_solution_secondary difmap
_audit_creation_method SHELXL-97
_cell_angle_alpha 90.00
_cell_angle_beta 99.650(5)
_cell_angle_gamma 90.00
_cell_formula_units_Z 2
_cell_length_a 4.0047(10)
_cell_length_b 13.424(3)
_cell_length_c 10.938(3)
_cell_measurement_reflns_used 2139
_cell_measurement_temperature 100
_cell_measurement_theta_max 27.79
_cell_measurement_theta_min 2.42
_cell_volume 579.7(3)
_computing_cell_refinement 'SAINT (Bruker, 2009)'
_computing_data_collection 'APEX2 (Bruker, 2009)'
_computing_data_reduction 'SAINT (Bruker, 2009)'
_computing_molecular_graphics 'SHELXTL (Sheldrick, 2008)'
_computing_publication_material 'SHELXTL (Sheldrick, 2008) and PLATON (Spek, 2009)'
_computing_structure_refinement 'SHELXTL (Sheldrick, 2008)'
_computing_structure_solution 'SHELXTL (Sheldrick, 2008)'
_diffrn_ambient_temperature 100
_diffrn_measured_fraction_theta_full 0.993
_diffrn_measured_fraction_theta_max 0.993
_diffrn_measurement_device_type 'Bruker SMART APEXII CCD'
_diffrn_measurement_method '\f and \w scans'
_diffrn_radiation_monochromator graphite
_diffrn_radiation_source 'fine-focus sealed tube'
_diffrn_radiation_type MoK\a
_diffrn_radiation_wavelength 0.71073
_diffrn_reflns_av_R_equivalents 0.0477
_diffrn_reflns_av_sigmaI/netI 0.0697
_diffrn_reflns_limit_h_max 4
_diffrn_reflns_limit_h_min -4
_diffrn_reflns_limit_k_max 16
_diffrn_reflns_limit_k_min -15
_diffrn_reflns_limit_l_max 12
_diffrn_reflns_limit_l_min -13
_diffrn_reflns_number 5127
_diffrn_reflns_theta_full 25.99
_diffrn_reflns_theta_max 25.99
_diffrn_reflns_theta_min 1.52
_diffrn_standards_number 0
_exptl_absorpt_coefficient_mu 3.706
_exptl_absorpt_correction_T_max 0.9098
_exptl_absorpt_correction_T_min 0.2810
_exptl_absorpt_correction_type multi-scan
_exptl_absorpt_process_details '(<i>SADABS</i>; Bruker, 2009)'
_exptl_crystal_colour colourless
_exptl_crystal_density_diffrn 1.771
_exptl_crystal_density_method 'not measured'
_exptl_crystal_description plate
_exptl_crystal_F_000 308
_exptl_crystal_size_max 0.459
_exptl_crystal_size_mid 0.096
_exptl_crystal_size_min 0.026
_refine_diff_density_max 3.330
_refine_diff_density_min -0.858
_refine_ls_abs_structure_details 'Flack (1983), 950 Friedel pairs'
_refine_ls_abs_structure_Flack 0.01(2)
_refine_ls_extinction_method none
_refine_ls_goodness_of_fit_ref 1.044
_refine_ls_hydrogen_treatment constr
_refine_ls_matrix_type full
_refine_ls_number_parameters 149
_refine_ls_number_reflns 2087
_refine_ls_number_restraints 2
_refine_ls_restrained_S_all 1.043
_refine_ls_R_factor_all 0.0626
_refine_ls_R_factor_gt 0.0568
_refine_ls_shift/su_max 0.001
_refine_ls_shift/su_mean 0.001
_refine_ls_structure_factor_coef Fsqd
_refine_ls_weighting_details 'calc w=1/[\s^2^(Fo^2^)+(0.1109P)^2^] where P=(Fo^2^+2Fc^2^)/3'
_refine_ls_weighting_scheme calc
_refine_ls_wR_factor_gt 0.1470
_refine_ls_wR_factor_ref 0.1521
_reflns_number_gt 1904
_reflns_number_total 2087
_reflns_threshold_expression I>2\s(I)
_cod_data_source_file hb6774.cif
_cod_data_source_block I
_cod_original_cell_volume 579.7(2)
_cod_original_sg_symbol_H-M 'P c'
_cod_database_code 2235031
_cod_database_fobs_code 2235031

loop_
_symmetry_equiv_pos_as_xyz
'x, y, z'
'x, -y, z+1/2'

loop_
_atom_site_type_symbol
_atom_site_label
_atom_site_fract_x
_atom_site_fract_y
_atom_site_fract_z
_atom_site_U_iso_or_equiv
_atom_site_adp_type
_atom_site_calc_flag
_atom_site_refinement_flags
_atom_site_occupancy
_atom_site_symmetry_multiplicity
S S1 0.0080(5) -0.00421(15) 0.6539(3) 0.0264(5) Uani d . 1 1
Br Br1 0.93512(13) 0.44899(5) 1.15745(9) 0.0234(3) Uani d . 1 1
N N1 -0.0050(18) 0.2320(5) 0.6525(9) 0.0191(15) Uani d . 1 1
N N2 -0.2131(19) 0.1740(6) 0.5631(6) 0.0203(16) Uani d . 1 1
N N3 -0.420(2) 0.0529(5) 0.4417(8) 0.0308(18) Uani d . 1 1
N N4 -0.5398(18) 0.1444(6) 0.3863(7) 0.0288(16) Uani d . 1 1
C C1 0.406(2) 0.2109(6) 0.9745(7) 0.0188(15) Uani d . 1 1
H H1A 0.3374 0.1478 0.9953 0.023 Uiso calc R 1 1
C C2 0.592(2) 0.2704(6) 1.0655(7) 0.0212(16) Uani d . 1 1
H H2A 0.6494 0.2466 1.1462 0.025 Uiso calc R 1 1
C C3 0.6906(19) 0.3639(6) 1.0365(7) 0.0193(16) Uani d . 1 1
C C4 0.622(2) 0.3988(6) 0.9129(7) 0.0215(16) Uani d . 1 1
H H4A 0.7033 0.4603 0.8919 0.026 Uiso calc R 1 1
C C5 0.4312(19) 0.3397(6) 0.8237(7) 0.0175(15) Uani d . 1 1
H H5A 0.3756 0.3639 0.7432 0.021 Uiso calc R 1 1
C C6 0.319(2) 0.2450(7) 0.8506(8) 0.0194(18) Uani d . 1 1
C C7 0.106(2) 0.1867(6) 0.7562(8) 0.0178(18) Uani d . 1 1
C C8 0.006(2) 0.0807(7) 0.7828(9) 0.0220(18) Uani d . 1 1
H H8A -0.2194 0.0815 0.8044 0.026 Uiso calc R 1 1
H H8B 0.1608 0.0559 0.8540 0.026 Uiso calc R 1 1
C C9 -0.225(3) 0.0749(8) 0.5464(9) 0.026(2) Uani d . 1 1
C C10 -0.406(2) 0.2173(7) 0.4581(9) 0.0256(14) Uani d . 1 1
C C11 -0.458(2) 0.3240(7) 0.4400(9) 0.0256(14) Uani d . 1 1
H H11A -0.5670 0.3365 0.3564 0.038 Uiso calc R 1 1
H H11B -0.2431 0.3574 0.4552 0.038 Uiso calc R 1 1
H H11C -0.5981 0.3484 0.4966 0.038 Uiso calc R 1 1

loop_
_atom_site_aniso_label
_atom_site_aniso_U_11
_atom_site_aniso_U_22
_atom_site_aniso_U_33
_atom_site_aniso_U_12
_atom_site_aniso_U_13
_atom_site_aniso_U_23
S1 0.0275(13) 0.0247(10) 0.0279(10) 0.0019(7) 0.0075(10) -0.0060(9)
Br1 0.0201(4) 0.0356(4) 0.0131(4) -0.0002(4) -0.0007(2) -0.0050(4)
N1 0.013(4) 0.025(3) 0.018(3) 0.002(2) -0.001(3) -0.005(3)
N2 0.025(4) 0.028(4) 0.008(3) 0.002(3) 0.002(3) 0.002(3)
N3 0.033(5) 0.038(4) 0.022(4) -0.006(3) 0.006(3) -0.010(3)
N4 0.025(4) 0.047(5) 0.017(3) -0.005(3) 0.009(3) -0.007(3)
C1 0.024(4) 0.023(4) 0.009(4) -0.001(3) 0.003(3) 0.002(3)
C2 0.020(4) 0.032(4) 0.011(4) 0.007(3) 0.001(3) -0.003(3)
C3 0.015(4) 0.029(4) 0.014(4) 0.006(3) 0.004(3) 0.001(3)
C4 0.022(4) 0.026(4) 0.016(4) 0.002(3) 0.003(3) 0.004(3)
C5 0.017(4) 0.027(4) 0.008(3) 0.001(3) 0.002(3) 0.001(3)
C6 0.023(4) 0.029(4) 0.007(4) 0.006(3) 0.003(3) 0.000(3)
C7 0.026(5) 0.013(4) 0.017(5) 0.006(3) 0.009(4) 0.001(3)
C8 0.027(5) 0.018(4) 0.022(5) -0.003(3) 0.009(4) 0.001(3)
C9 0.025(5) 0.032(5) 0.020(5) -0.003(3) 0.005(4) -0.006(3)
C10 0.015(3) 0.048(4) 0.016(3) -0.004(3) 0.007(2) 0.000(3)
C11 0.015(3) 0.048(4) 0.016(3) -0.004(3) 0.007(2) 0.000(3)

loop_
_atom_type_symbol
_atom_type_description
_atom_type_scat_dispersion_real
_atom_type_scat_dispersion_imag
_atom_type_scat_source
C C 0.0033 0.0016 'International Tables Vol C Tables 4.2.6.8 and 6.1.1.4'
H H 0.0000 0.0000 'International Tables Vol C Tables 4.2.6.8 and 6.1.1.4'
N N 0.0061 0.0033 'International Tables Vol C Tables 4.2.6.8 and 6.1.1.4'
S S 0.1246 0.1234 'International Tables Vol C Tables 4.2.6.8 and 6.1.1.4'
Br Br -0.2901 2.4595 'International Tables Vol C Tables 4.2.6.8 and 6.1.1.4'

loop_
_geom_angle_atom_site_label_1
_geom_angle_atom_site_label_2
_geom_angle_atom_site_label_3
_geom_angle
C9 S1 C8 94.0(4)
C7 N1 N2 115.1(6)
C9 N2 C10 107.4(8)
C9 N2 N1 130.2(8)
C10 N2 N1 121.4(8)
C9 N3 N4 106.7(7)
C10 N4 N3 108.5(7)
C2 C1 C6 121.0(8)
C2 C1 H1A 119.5
C6 C1 H1A 119.5
C3 C2 C1 120.1(8)
C3 C2 H2A 120.0
C1 C2 H2A 120.0
C2 C3 C4 120.5(7)
C2 C3 Br1 121.8(6)
C4 C3 Br1 117.7(6)
C5 C4 C3 118.7(7)
C5 C4 H4A 120.6
C3 C4 H4A 120.6
C4 C5 C6 122.2(7)
C4 C5 H5A 118.9
C6 C5 H5A 118.9
C5 C6 C1 117.4(8)
C5 C6 C7 120.8(7)
C1 C6 C7 121.7(8)
N1 C7 C6 116.3(8)
N1 C7 C8 122.9(8)
C6 C7 C8 120.7(8)
C7 C8 S1 113.8(7)
C7 C8 H8A 108.8
S1 C8 H8A 108.8
C7 C8 H8B 108.8
S1 C8 H8B 108.8
H8A C8 H8B 107.7
N3 C9 N2 110.2(9)
N3 C9 S1 129.0(8)
N2 C9 S1 120.7(7)
N4 C10 N2 107.1(9)
N4 C10 C11 128.2(9)
N2 C10 C11 124.6(8)
C10 C11 H11A 109.5
C10 C11 H11B 109.5
H11A C11 H11B 109.5
C10 C11 H11C 109.5
H11A C11 H11C 109.5
H11B C11 H11C 109.5

loop_
_geom_bond_atom_site_label_1
_geom_bond_atom_site_label_2
_geom_bond_distance
S1 C9 1.737(11)
S1 C8 1.813(10)
Br1 C3 1.892(8)
N1 C7 1.298(13)
N1 N2 1.408(11)
N2 C9 1.342(14)
N2 C10 1.399(12)
N3 C9 1.307(13)
N3 N4 1.417(11)
N4 C10 1.311(12)
C1 C2 1.391(11)
C1 C6 1.417(11)
C1 H1A 0.9300
C2 C3 1.370(12)
C2 H2A 0.9300
C3 C4 1.413(11)
C4 C5 1.384(11)
C4 H4A 0.9300
C5 C6 1.395(13)
C5 H5A 0.9300
C6 C7 1.454(12)
C7 C8 1.519(13)
C8 H8A 0.9700
C8 H8B 0.9700
C10 C11 1.455(14)
C11 H11A 0.9600
C11 H11B 0.9600
C11 H11C 0.9600

loop_
_geom_hbond_atom_site_label_D
_geom_hbond_atom_site_label_H
_geom_hbond_atom_site_label_A
_geom_hbond_site_symmetry_A
_geom_hbond_distance_DH
_geom_hbond_distance_HA
_geom_hbond_distance_DA
_geom_hbond_angle_DHA
_geom_hbond_publ_flag
C8 H8A N3 2_555 0.97 2.56 3.185(12) 122 yes
C8 H8B N3 2_655 0.97 2.31 3.191(12) 151 yes

loop_
_geom_torsion_atom_site_label_1
_geom_torsion_atom_site_label_2
_geom_torsion_atom_site_label_3
_geom_torsion_atom_site_label_4
_geom_torsion
C7 N1 N2 C9 -26.3(14)
C7 N1 N2 C10 166.6(8)
C9 N3 N4 C10 1.6(11)
C6 C1 C2 C3 0.9(12)
C1 C2 C3 C4 -3.7(12)
C1 C2 C3 Br1 178.6(6)
C2 C3 C4 C5 4.8(12)
Br1 C3 C4 C5 -177.3(6)
C3 C4 C5 C6 -3.3(12)
C4 C5 C6 C1 0.6(13)
C4 C5 C6 C7 177.0(7)
C2 C1 C6 C5 0.7(13)
C2 C1 C6 C7 -175.7(8)
N2 N1 C7 C6 -179.6(7)
N2 N1 C7 C8 -3.0(13)
C5 C6 C7 N1 -7.9(13)
C1 C6 C7 N1 168.4(9)
C5 C6 C7 C8 175.5(9)
C1 C6 C7 C8 -8.3(13)
N1 C7 C8 S1 43.3(11)
C6 C7 C8 S1 -140.3(7)
C9 S1 C8 C7 -48.8(7)
N4 N3 C9 N2 0.5(11)
N4 N3 C9 S1 -177.5(7)
C10 N2 C9 N3 -2.2(12)
N1 N2 C9 N3 -170.6(9)
C10 N2 C9 S1 176.0(7)
N1 N2 C9 S1 7.5(14)
C8 S1 C9 N3 -154.5(10)
C8 S1 C9 N2 27.7(9)
N3 N4 C10 N2 -2.8(10)
N3 N4 C10 C11 -179.4(9)
C9 N2 C10 N4 3.1(10)
N1 N2 C10 N4 172.8(8)
C9 N2 C10 C11 179.8(9)
N1 N2 C10 C11 -10.5(13)

loop_
_cod_related_entry_id
_cod_related_entry_database
_cod_related_entry_code
1 ChemSpider 2009841
